data_9005871
loop_
_publ_author_name
'Ghose, S.'
'Tsukimura, K.'
'Hatch, D. M.'

_publ_section_title
;
 Phase transitions in ilvaite, a mixed-valence iron silicate
 II. A single-crystal X-ray diffraction study and Landau theory of the
 monoclinic to orthorhombic phase transition induced by charge delocalization
 Sample: T = 295 K
;
_journal_name_full 'Physics and Chemistry of Minerals'
_journal_page_first 483
_journal_page_last 496
_journal_volume 16
_journal_year 1989
_chemical_formula_sum 'Ca Fe3 H O9 Si2'
_chemical_name_mineral Ilvaite
_space_group_IT_number 14
_symmetry_space_group_name_Hall '-P 2yab'
_symmetry_space_group_name_H-M 'P 1 21/a 1'
_cell_angle_alpha 90
_cell_angle_beta 90.266
_cell_angle_gamma 90
_cell_formula_units_Z 4
_cell_length_a 13.0387
_cell_length_b 8.8204
_cell_length_c 5.8640
_cell_volume 674.391
_database_code_amcsd 0007453
_diffrn_ambient_temperature 295
_exptl_crystal_density_diffrn 4.026
_cod_original_formula_sum 'Fe3 Ca Si2 O9 H'
_cod_database_code 9005871

loop_
_space_group_symop_operation_xyz
x,y,z
1/2+x,1/2-y,z
1/2-x,1/2+y,-z
-x,-y,-z

loop_
_atom_site_aniso_label
_atom_site_aniso_U_11
_atom_site_aniso_U_22
_atom_site_aniso_U_33
_atom_site_aniso_U_12
_atom_site_aniso_U_13
_atom_site_aniso_U_23
FeAo 0.00670 0.00640 0.00860 -0.00020 -0.00030 0.00060
FeAm 0.00600 0.00610 0.00800 -0.00020 0.00030 -0.00040
FeB 0.00810 0.00610 0.00870 -0.00070 -0.00010 -0.00030
Ca 0.00660 0.00600 0.01070 0.00060 0.00000 -0.00010
Si1 0.00540 0.00470 0.00570 0.00000 0.00030 0.00020
Si2 0.00470 0.00550 0.00580 0.00020 0.00010 0.00010
O1 0.00790 0.00950 0.01340 0.00170 -0.00050 -0.00020
O2o 0.00900 0.00690 0.00720 -0.00090 -0.00030 -0.00140
O2m 0.00890 0.00750 0.00770 -0.00110 -0.00060 0.00060
O3 0.00570 0.00640 0.00970 0.00170 0.00030 -0.00010
O4o 0.00870 0.00690 0.00790 0.00000 0.00040 0.00070
O4m 0.00860 0.00750 0.00800 0.00000 0.00050 -0.00200
O5 0.00510 0.00640 0.01070 0.00010 0.00010 -0.00170
O6 0.00750 0.00650 0.01740 -0.00220 0.00040 0.00080
O-H7 0.00690 0.00820 0.00810 0.00110 0.00090 0.00010

loop_
_atom_site_label
_atom_site_fract_x
_atom_site_fract_y
_atom_site_fract_z
_atom_site_U_iso_or_equiv
_atom_site_type_symbol
_atom_site_attached_hydrogens
FeAo 0.89019 0.04983 0.00727 0.00720 Fe 0
FeAm 0.89004 0.05172 0.49272 0.00670 Fe 0
FeB 0.94063 0.73996 0.24886 0.00760 Fe 0
Ca 0.81296 0.37035 0.75267 0.00770 Ca 0
Si1 0.95955 0.36831 0.24296 0.00520 Si 0
Si2 0.67949 0.22724 0.25156 0.00530 Si 0
O1 0.00986 0.02900 0.73935 0.01020 O 0
O2o 0.93712 0.27206 0.01614 0.00760 O 0
O2m 0.93547 0.27264 0.48315 0.00800 O 0
O3 0.77717 0.10951 0.25521 0.00720 O 0
O4o 0.67137 0.32852 0.01910 0.00780 O 0
O4m 0.67068 0.33130 0.48206 0.00800 O 0
O5 0.58481 0.10087 0.25308 0.00740 O 0
O6 0.60193 0.02508 0.75216 0.01040 O 0
O-H7 0.79767 0.10973 0.74510 0.00770 O 1

loop_
_cod_changelog_entry_id
_cod_changelog_entry_author
_cod_changelog_entry_date
_cod_changelog_entry_text
1
;cod-tools version 3.8.0
Id: cif_guess_AMCSD_atom_types 9574 2023-05-10 09:00:05Z saulius
;
2023-05-10T18:50:25+03:00
;Derived atom types and hydrogen counts
from atom names that follow the AMCSD naming convention
(Wat == water, O-H == hydroxyl).
;
2
;cod-tools version 3.10.1
Id: cif_fix_AMCSD_aniso_labels 10200 2024-08-01 14:09:44Z saulius
;
2024-08-02T12:21:03+03:00
;Changed the following '_atom_site_aniso_label' values:
'OH7' -> 'O-H7'
;

loop_
_cod_related_entry_id
_cod_related_entry_database
_cod_related_entry_code
1 AMCSD 0007453
